data_8107394
loop_
_publ_author_name
'Huang, Hua'
'Yang, Jing'
'Sun, Yi-chun'
'Ye, Jiang-Hai'
'He, Kang'
'Zou, Juan'

_publ_section_title
;
 Crystal structure of 7-hydroxy-6-(2-hydroxyethyl)-2H-chromen-2-one,
 C11H10O4
;
_journal_issue 2
_journal_name_full 'Zeitschrift f\"ur Kristallographie - New Crystal Structures'
_journal_page_first 201
_journal_page_last 202
_journal_paper_doi 10.1515/ncrs-2022-0529
_journal_volume 238
_journal_year 2023
_chemical_absolute_configuration unk
_chemical_formula_sum 'C11 H10 O4'
_chemical_formula_weight 206.19
_chemical_name_common Phellodenol-A
_chemical_name_systematic 7-hydroxy-6-(2-hydroxyethyl)-2<i>H</i>-chromen-2-one
_space_group_crystal_system monoclinic
_space_group_IT_number 7
_space_group_name_Hall 'P -2yac'
_space_group_name_H-M_alt 'P 1 n 1'
_atom_sites_solution_hydrogens geom
_audit_creation_method SHELXL-2018/3
_cell_angle_alpha 90
_cell_angle_beta 96.556(3)
_cell_angle_gamma 90
_cell_formula_units_Z 2
_cell_length_a 4.8622(5)
_cell_length_b 6.7853(7)
_cell_length_c 14.3349(17)
_cell_measurement_reflns_used 1722
_cell_measurement_temperature 273(2)
_cell_measurement_theta_max 33.0491
_cell_measurement_theta_min 5.1814
_cell_volume 469.84(9)
_computing_cell_refinement 'SAINT (Brucker, 2012)[2]'
_computing_data_collection 'APEX2 (Brucker, 2012)[2]'
_computing_data_reduction 'SAINT (Brucker, 2012)[2]'
_computing_molecular_graphics 'Diamond 4.0[4]'
_computing_publication_material 'Olex2 (Dolomanov et al., 2009)[1]'
_computing_structure_refinement 'SHELXL-2018/3 (Sheldrick, 2018)[3]'
_computing_structure_solution 'SHELXT 2014/5 (Sheldrick, 2014)'
_diffrn_ambient_temperature 273(2)
_diffrn_detector_area_resol_mean 7.3910
_diffrn_measured_fraction_theta_full 0.981
_diffrn_measured_fraction_theta_max 0.985
_diffrn_measurement_device_type 'Bruker APEX-II CCD'
_diffrn_measurement_method '\f and \w scans'
_diffrn_radiation_type MoK\a
_diffrn_radiation_wavelength 0.71073
_diffrn_reflns_av_R_equivalents 0.0336
_diffrn_reflns_av_unetI/netI 0.0571
_diffrn_reflns_Laue_measured_fraction_full 0.981
_diffrn_reflns_Laue_measured_fraction_max 0.985
_diffrn_reflns_limit_h_max 7
_diffrn_reflns_limit_h_min -7
_diffrn_reflns_limit_k_max 10
_diffrn_reflns_limit_k_min -10
_diffrn_reflns_limit_l_max 22
_diffrn_reflns_limit_l_min -22
_diffrn_reflns_number 6201
_diffrn_reflns_point_group_measured_fraction_full 0.966
_diffrn_reflns_point_group_measured_fraction_max 0.931
_diffrn_reflns_theta_full 25.242
_diffrn_reflns_theta_max 33.787
_diffrn_reflns_theta_min 5.181
_exptl_absorpt_coefficient_mu 0.112
_exptl_absorpt_correction_T_max 0.7467
_exptl_absorpt_correction_T_min 0.6658
_exptl_absorpt_correction_type multi-scan
_exptl_absorpt_process_details
;
 SADABS 2016/2: Krause, L., Herbst-Irmer, R., Sheldrick G.M. & Stalke D.,
 J. Appl. Cryst. 48 (2015) 3-10
;
_exptl_crystal_colour colourless
_exptl_crystal_density_diffrn 1.457
_exptl_crystal_density_method 'not measured'
_exptl_crystal_description needle
_exptl_crystal_F_000 216
_exptl_crystal_size_max 0.24
_exptl_crystal_size_mid 0.21
_exptl_crystal_size_min 0.18
_exptl_transmission_factor_max 0.7467
_exptl_transmission_factor_min 0.6658
_refine_diff_density_max 0.233
_refine_diff_density_min -0.173
_refine_diff_density_rms 0.037
_refine_ls_abs_structure_details
;
 Flack x determined using 824 quotients [(I+)-(I-)]/[(I+)+(I-)]
 (Parsons, Flack and Wagner, Acta Cryst. B69 (2013) 249-259).
;
_refine_ls_abs_structure_Flack -1.3(6)
_refine_ls_extinction_coef .
_refine_ls_extinction_method none
_refine_ls_goodness_of_fit_ref 1.017
_refine_ls_hydrogen_treatment constr
_refine_ls_matrix_type full
_refine_ls_number_parameters 138
_refine_ls_number_reflns 3524
_refine_ls_number_restraints 2
_refine_ls_restrained_S_all 1.016
_refine_ls_R_factor_all 0.0887
_refine_ls_R_factor_gt 0.0512
_refine_ls_shift/su_max 0.000
_refine_ls_shift/su_mean 0.000
_refine_ls_structure_factor_coef Fsqd
_refine_ls_weighting_details 'w=1/[\s^2^(Fo^2^)+(0.0553P)^2^+0.0110P] where P=(Fo^2^+2Fc^2^)/3'
_refine_ls_weighting_scheme calc
_refine_ls_wR_factor_gt 0.1075
_refine_ls_wR_factor_ref 0.1249
_reflns_Friedel_coverage 0.887
_reflns_Friedel_fraction_full 0.950
_reflns_Friedel_fraction_max 0.878
_reflns_number_gt 2326
_reflns_number_total 3524
_reflns_threshold_expression 'I > 2\s(I)'
_cod_data_source_file suppl_j_ncrs-2022-0529_suppl.cif
_cod_data_source_block A
_cod_depositor_comments
;
The following automatic conversions were performed:

data item '_exptl_absorpt_correction_type' value 'Multi-Scan' was
changed to 'multi-scan' in accordance with the built-in table derived
from the CIF Core dictionary named 'cif_core.dic' version 2.4.5 last
updated on 2014-11-21.

Automatic conversion script
Id: cif_fix_values 8738 2021-04-28 16:35:53Z antanas 
;
_cod_original_sg_symbol_H-M 'P n'
_cod_database_code 8107394
_shelx_shelxl_version_number 2018/3
_shelx_space_group_comment
;
The symmetry employed for this shelxl refinement is uniquely defined
by the following loop, which should always be used as a source of
symmetry information in preference to the above space-group names.
They are only intended as comments.
;
_exptl_absorpt_special_details
;
 The following wavelength and cell were deduced by SADABS from the
 direction cosines etc. They are given here for emergency use only:
 CELL 0.71093    4.869    6.795   14.363   90.016   96.594   89.997
;

loop_
_space_group_symop_operation_xyz
'x, y, z'
'x+1/2, -y, z+1/2'

loop_
_atom_site_label
_atom_site_type_symbol
_atom_site_fract_x
_atom_site_fract_y
_atom_site_fract_z
_atom_site_U_iso_or_equiv
_atom_site_adp_type
_atom_site_occupancy
_atom_site_site_symmetry_order
_atom_site_calc_flag
_atom_site_refinement_flags_posn
_atom_site_refinement_flags_adp
_atom_site_refinement_flags_occupancy
_atom_site_disorder_assembly
_atom_site_disorder_group
O1 O 0.2775(4) 0.7890(3) 0.42205(14) 0.0433(5) Uani 1 1 d . . . . .
C10 C 0.4188(5) 0.4502(3) 0.41359(16) 0.0328(5) Uani 1 1 d . . . . .
O2 O -0.0633(5) 0.9135(3) 0.32840(15) 0.0614(6) Uani 1 1 d . . . . .
C2 C 0.0707(5) 0.7668(4) 0.34965(17) 0.0421(6) Uani 1 1 d . . . . .
O3 O 1.0292(4) 0.5629(3) 0.63293(15) 0.0466(5) Uani 1 1 d . . . . .
H3A H 1.031978 0.680003 0.647234 0.070 Uiso 1 1 calc R U . . .
C3 C 0.0386(6) 0.5755(4) 0.30776(19) 0.0445(6) Uani 1 1 d . . . . .
H1 H -0.099541 0.555650 0.258215 0.053 Uiso 1 1 calc R U . . .
C4 C 0.2018(6) 0.4249(4) 0.33791(19) 0.0421(6) Uani 1 1 d . . . . .
H2 H 0.174409 0.302096 0.309536 0.050 Uiso 1 1 calc R U . . .
C7 C 0.8266(5) 0.5311(3) 0.56179(17) 0.0345(5) Uani 1 1 d . . . . .
C6 C 0.8060(5) 0.3394(3) 0.52394(17) 0.0329(5) Uani 1 1 d . . . . .
C5 C 0.6010(5) 0.3031(4) 0.45071(16) 0.0352(5) Uani 1 1 d . . . . .
H8 H 0.583872 0.176855 0.425401 0.042 Uiso 1 1 calc R U . . .
C8 C 0.6476(5) 0.6777(4) 0.52696(19) 0.0395(6) Uani 1 1 d . . . . .
H3 H 0.661442 0.803571 0.552708 0.047 Uiso 1 1 calc R U . . .
C9 C 0.4489(5) 0.6360(3) 0.45402(18) 0.0344(5) Uani 1 1 d . . . . .
C1_1 C 0.9953(5) 0.1789(4) 0.56577(18) 0.0389(5) Uani 1 1 d . . . . .
H4_1 H 1.183119 0.228874 0.576348 0.047 Uiso 1 1 calc R U . . .
H5_1 H 0.992991 0.070034 0.521811 0.047 Uiso 1 1 calc R U . . .
O4_1 O 1.0647(5) -0.0623(3) 0.69174(16) 0.0602(6) Uani 1 1 d . . . . .
H4A_1 H 1.186171 -0.027943 0.732945 0.090 Uiso 1 1 calc R U . . .
C2_1 C 0.9087(6) 0.1056(4) 0.65727(19) 0.0411(6) Uani 1 1 d . . . . .
H6_1 H 0.933348 0.210302 0.703557 0.049 Uiso 1 1 calc R U . . .
H7_1 H 0.713723 0.071597 0.648306 0.049 Uiso 1 1 calc R U . . .

loop_
_atom_site_aniso_label
_atom_site_aniso_U_11
_atom_site_aniso_U_22
_atom_site_aniso_U_33
_atom_site_aniso_U_23
_atom_site_aniso_U_13
_atom_site_aniso_U_12
O1 0.0458(10) 0.0345(9) 0.0454(10) -0.0028(8) -0.0135(8) 0.0066(8)
C10 0.0343(10) 0.0303(10) 0.0335(12) -0.0024(9) 0.0018(9) -0.0044(9)
O2 0.0655(14) 0.0578(12) 0.0551(13) 0.0019(10) -0.0178(10) 0.0217(11)
C2 0.0384(12) 0.0504(15) 0.0352(12) 0.0033(11) -0.0062(10) 0.0030(12)
O3 0.0474(10) 0.0303(8) 0.0560(11) 0.0008(8) -0.0209(8) 0.0005(8)
C3 0.0421(13) 0.0532(16) 0.0353(12) 0.0015(11) -0.0081(10) -0.0062(13)
C4 0.0477(13) 0.0390(13) 0.0374(12) -0.0045(11) -0.0045(11) -0.0076(11)
C7 0.0335(11) 0.0296(11) 0.0388(13) 0.0024(9) -0.0034(10) -0.0031(10)
C6 0.0346(11) 0.0271(10) 0.0373(13) 0.0020(9) 0.0051(9) 0.0024(9)
C5 0.0407(12) 0.0276(10) 0.0371(13) -0.0011(9) 0.0037(10) -0.0008(9)
C8 0.0427(13) 0.0261(10) 0.0462(14) -0.0054(10) -0.0104(11) 0.0002(10)
C9 0.0344(11) 0.0293(11) 0.0379(12) 0.0028(9) -0.0021(9) 0.0007(9)
C1_1 0.0389(12) 0.0333(12) 0.0443(14) 0.0006(10) 0.0042(10) 0.0079(10)
O4_1 0.0831(15) 0.0280(9) 0.0595(13) -0.0003(8) -0.0345(11) -0.0008(9)
C2_1 0.0520(14) 0.0278(10) 0.0410(13) -0.0014(9) -0.0054(11) 0.0007(11)

loop_
_atom_type_symbol
_atom_type_description
_atom_type_scat_dispersion_real
_atom_type_scat_dispersion_imag
_atom_type_scat_source
C C 0.0033 0.0016 'International Tables Vol C Tables 4.2.6.8 and 6.1.1.4'
H H 0.0000 0.0000 'International Tables Vol C Tables 4.2.6.8 and 6.1.1.4'
O O 0.0106 0.0060 'International Tables Vol C Tables 4.2.6.8 and 6.1.1.4'

loop_
_geom_angle_atom_site_label_1
_geom_angle_atom_site_label_2
_geom_angle_atom_site_label_3
_geom_angle
_geom_angle_site_symmetry_1
_geom_angle_site_symmetry_3
C2 O1 C9 122.3(2) . .
C9 C10 C5 117.2(2) . .
C9 C10 C4 117.2(2) . .
C5 C10 C4 125.5(2) . .
O2 C2 O1 115.3(2) . .
O2 C2 C3 127.7(2) . .
O1 C2 C3 117.0(2) . .
C7 O3 H3A 109.5 . .
C4 C3 C2 121.7(2) . .
C4 C3 H1 119.1 . .
C2 C3 H1 119.1 . .
C3 C4 C10 120.8(2) . .
C3 C4 H2 119.6 . .
C10 C4 H2 119.6 . .
O3 C7 C8 122.3(2) . .
O3 C7 C6 116.9(2) . .
C8 C7 C6 120.9(2) . .
C5 C6 C7 118.0(2) . .
C5 C6 C1_1 121.8(2) . .
C7 C6 C1_1 120.1(2) . .
C6 C5 C10 122.1(2) . .
C6 C5 H8 119.0 . .
C10 C5 H8 119.0 . .
C9 C8 C7 119.3(2) . .
C9 C8 H3 120.4 . .
C7 C8 H3 120.4 . .
C8 C9 O1 116.5(2) . .
C8 C9 C10 122.5(2) . .
O1 C9 C10 121.0(2) . .
C6 C1_1 C2_1 111.5(2) . .
C6 C1_1 H4_1 109.3 . .
C2_1 C1_1 H4_1 109.3 . .
C6 C1_1 H5_1 109.3 . .
C2_1 C1_1 H5_1 109.3 . .
H4_1 C1_1 H5_1 108.0 . .
C2_1 O4_1 H4A_1 109.5 . .
O4_1 C2_1 C1_1 112.0(2) . .
O4_1 C2_1 H6_1 109.2 . .
C1_1 C2_1 H6_1 109.2 . .
O4_1 C2_1 H7_1 109.2 . .
C1_1 C2_1 H7_1 109.2 . .
H6_1 C2_1 H7_1 107.9 . .

loop_
_geom_bond_atom_site_label_1
_geom_bond_atom_site_label_2
_geom_bond_distance
_geom_bond_site_symmetry_2
O1 C2 1.368(3) .
O1 C9 1.377(3) .
C10 C9 1.388(3) .
C10 C5 1.399(3) .
C10 C4 1.435(3) .
O2 C2 1.210(3) .
C2 C3 1.431(4) .
O3 C7 1.352(3) .
O3 H3A 0.8200 .
C3 C4 1.335(4) .
C3 H1 0.9300 .
C4 H2 0.9300 .
C7 C8 1.377(3) .
C7 C6 1.408(3) .
C6 C5 1.385(3) .
C6 C1_1 1.506(3) .
C5 H8 0.9300 .
C8 C9 1.370(3) .
C8 H3 0.9300 .
C1_1 C2_1 1.507(4) .
C1_1 H4_1 0.9700 .
C1_1 H5_1 0.9700 .
O4_1 C2_1 1.425(3) .
O4_1 H4A_1 0.8200 .
C2_1 H6_1 0.9700 .
C2_1 H7_1 0.9700 .

loop_
_geom_torsion_atom_site_label_1
_geom_torsion_atom_site_label_2
_geom_torsion_atom_site_label_3
_geom_torsion_atom_site_label_4
_geom_torsion
_geom_torsion_site_symmetry_1
_geom_torsion_site_symmetry_2
_geom_torsion_site_symmetry_3
_geom_torsion_site_symmetry_4
C9 O1 C2 O2 -179.6(3) . . . .
C9 O1 C2 C3 0.0(4) . . . .
O2 C2 C3 C4 179.9(3) . . . .
O1 C2 C3 C4 0.3(4) . . . .
C2 C3 C4 C10 -0.6(5) . . . .
C9 C10 C4 C3 0.6(4) . . . .
C5 C10 C4 C3 179.9(2) . . . .
O3 C7 C6 C5 -179.7(2) . . . .
C8 C7 C6 C5 0.1(4) . . . .
O3 C7 C6 C1_1 2.9(3) . . . .
C8 C7 C6 C1_1 -177.2(2) . . . .
C7 C6 C5 C10 0.6(3) . . . .
C1_1 C6 C5 C10 177.9(2) . . . .
C9 C10 C5 C6 -0.8(3) . . . .
C4 C10 C5 C6 179.9(3) . . . .
O3 C7 C8 C9 179.2(2) . . . .
C6 C7 C8 C9 -0.6(4) . . . .
C7 C8 C9 O1 -179.6(3) . . . .
C7 C8 C9 C10 0.4(4) . . . .
C2 O1 C9 C8 -180.0(2) . . . .
C2 O1 C9 C10 0.0(4) . . . .
C5 C10 C9 C8 0.3(3) . . . .
C4 C10 C9 C8 179.7(3) . . . .
C5 C10 C9 O1 -179.7(2) . . . .
C4 C10 C9 O1 -0.3(4) . . . .
C5 C6 C1_1 C2_1 -101.6(3) . . . .
C7 C6 C1_1 C2_1 75.6(3) . . . .
C6 C1_1 C2_1 O4_1 172.78(19) . . . .
